data_7221726
loop_
_publ_author_name
'Xia, Jiangbin'
'Huang, Lili'
'Peng, Kai'
'Pei, Tong'

_publ_section_title
;
 Influence of Benzene Ring Number Attached on non-conjugated 3,4-
 Ethylenedioxythiophene Derivatives for Solid State Polymerization
;
_journal_name_full 'RSC Adv.'
_journal_paper_doi 10.1039/C5RA10007K
_journal_year 2015
_chemical_formula_sum 'C27 H23 I2 N O4 S2'
_chemical_formula_weight 743.38
_chemical_name_common Benzhydryl-bis-(7-iodo-2,3-dihydro-thieno[3,4-b][1,4]dioxin-5-ylmethyl)-amine
_chemical_name_systematic
; 
 ? 
;
_space_group_IT_number 14
_symmetry_space_group_name_Hall '-P 2ybc'
_symmetry_space_group_name_H-M 'P 1 21/c 1'
_atom_sites_solution_hydrogens geom
_atom_sites_solution_primary direct
_atom_sites_solution_secondary difmap
_audit_creation_method SHELXL-97
_audit_update_record
;
2015-05-25 deposited with the CCDC.
2015-08-03 downloaded from the CCDC.
;
_cell_angle_alpha 90.00
_cell_angle_beta 109.866(4)
_cell_angle_gamma 90.00
_cell_formula_units_Z 8
_cell_length_a 20.806(3)
_cell_length_b 18.527(3)
_cell_length_c 15.312(2)
_cell_measurement_temperature 293(2)
_cell_volume 5551.1(14)
_computing_structure_refinement 'SHELXL-97 (Sheldrick, 1997)'
_computing_structure_solution 'SHELXS-97 (Sheldrick, 1990)'
_diffrn_ambient_temperature 293(2)
_diffrn_measured_fraction_theta_full 0.995
_diffrn_measured_fraction_theta_max 0.995
_diffrn_radiation_monochromator graphite
_diffrn_radiation_source 'fine-focus sealed tube'
_diffrn_radiation_type MoK\a
_diffrn_radiation_wavelength 0.71073
_diffrn_reflns_av_R_equivalents 0.0301
_diffrn_reflns_av_sigmaI/netI 0.0272
_diffrn_reflns_limit_h_max 26
_diffrn_reflns_limit_h_min -23
_diffrn_reflns_limit_k_max 23
_diffrn_reflns_limit_k_min -23
_diffrn_reflns_limit_l_max 18
_diffrn_reflns_limit_l_min -19
_diffrn_reflns_number 43744
_diffrn_reflns_theta_full 26.56
_diffrn_reflns_theta_max 26.56
_diffrn_reflns_theta_min 2.99
_exptl_absorpt_coefficient_mu 2.450
_exptl_crystal_density_diffrn 1.779
_exptl_crystal_density_method 'not measured'
_exptl_crystal_F_000 2896
_refine_diff_density_max 1.176
_refine_diff_density_min -1.189
_refine_diff_density_rms 0.076
_refine_ls_extinction_method none
_refine_ls_goodness_of_fit_ref 1.019
_refine_ls_hydrogen_treatment mixed
_refine_ls_matrix_type full
_refine_ls_number_parameters 669
_refine_ls_number_reflns 11520
_refine_ls_number_restraints 0
_refine_ls_restrained_S_all 1.019
_refine_ls_R_factor_all 0.0554
_refine_ls_R_factor_gt 0.0369
_refine_ls_shift/su_max 0.003
_refine_ls_shift/su_mean 0.000
_refine_ls_structure_factor_coef Fsqd
_refine_ls_weighting_details 'calc w=1/[\s^2^(Fo^2^)+(0.0344P)^2^+7.8825P] where P=(Fo^2^+2Fc^2^)/3'
_refine_ls_weighting_scheme calc
_refine_ls_wR_factor_gt 0.0811
_refine_ls_wR_factor_ref 0.0901
_reflns_number_gt 8836
_reflns_number_total 11520
_reflns_threshold_expression >2sigma(I)
_cod_data_source_file c5ra10007k2.cif
_cod_data_source_block 11
_cod_original_cell_volume 5551.2(14)
_cod_database_code 7221726

loop_
_symmetry_equiv_pos_as_xyz
'x, y, z'
'-x, y+1/2, -z+1/2'
'-x, -y, -z'
'x, -y-1/2, z-1/2'

loop_
_atom_site_label
_atom_site_type_symbol
_atom_site_fract_x
_atom_site_fract_y
_atom_site_fract_z
_atom_site_U_iso_or_equiv
_atom_site_adp_type
_atom_site_occupancy
_atom_site_symmetry_multiplicity
_atom_site_calc_flag
_atom_site_refinement_flags
_atom_site_disorder_assembly
_atom_site_disorder_group
I1 I 0.672832(17) -0.216152(18) 0.95494(2) 0.06912(10) Uani 1 1 d . . .
I2 I 0.733154(15) 0.227149(17) 0.995225(19) 0.06338(9) Uani 1 1 d . . .
I3 I 0.810955(16) 0.200870(17) 0.77459(2) 0.06478(10) Uani 1 1 d . . .
I4 I 0.7731(2) -0.2340(3) 0.7705(2) 0.0813(7) Uani 0.61(2) 1 d P A 1
I4A I 0.7680(3) -0.2160(8) 0.7693(3) 0.0723(13) Uani 0.39(2) 1 d P A 2
S1 S 0.61806(5) -0.06616(5) 0.83306(7) 0.0516(2) Uani 1 1 d . . .
S2 S 0.60518(5) 0.13208(5) 0.85047(6) 0.0461(2) Uani 1 1 d . . .
S3 S 0.88866(5) 0.05554(5) 0.73227(7) 0.0453(2) Uani 1 1 d . . .
S4 S 0.90926(5) -0.13838(6) 0.77066(8) 0.0533(2) Uani 1 1 d . A .
C1 C 0.62335(19) -0.1591(2) 0.8353(3) 0.0456(8) Uani 1 1 d . . .
C2 C 0.59220(18) -0.18708(18) 0.7507(3) 0.0417(8) Uani 1 1 d . . .
C3 C 0.5634(3) -0.2740(2) 0.6357(3) 0.0742(14) Uani 1 1 d . . .
H3A H 0.5470 -0.3234 0.6263 0.089 Uiso 1 1 calc R . .
H3B H 0.6007 -0.2699 0.6114 0.089 Uiso 1 1 calc R . .
C4 C 0.5082(3) -0.2257(3) 0.5838(3) 0.0827(16) Uani 1 1 d . . .
H4A H 0.4922 -0.2398 0.5189 0.099 Uiso 1 1 calc R . .
H4B H 0.4704 -0.2308 0.6068 0.099 Uiso 1 1 calc R . .
C5 C 0.56352(17) -0.13376(19) 0.6817(2) 0.0399(8) Uani 1 1 d . . .
C6 C 0.57266(17) -0.06505(19) 0.7146(2) 0.0401(8) Uani 1 1 d . . .
C7 C 0.54857(18) 0.00380(19) 0.6636(2) 0.0428(8) Uani 1 1 d . . .
H7A H 0.5876 0.0340 0.6681 0.051 Uiso 1 1 calc R . .
H7B H 0.5248 -0.0066 0.5985 0.051 Uiso 1 1 calc R . .
C8 C 0.49767(18) 0.11959(18) 0.6790(2) 0.0430(8) Uani 1 1 d . . .
H8A H 0.4570 0.1395 0.6872 0.052 Uiso 1 1 calc R . .
H8B H 0.4934 0.1255 0.6143 0.052 Uiso 1 1 calc R . .
C9 C 0.55892(17) 0.16000(18) 0.7387(2) 0.0400(8) Uani 1 1 d . . .
C10 C 0.58240(19) 0.22474(18) 0.7212(2) 0.0414(8) Uani 1 1 d . . .
C11 C 0.5732(3) 0.3364(2) 0.6488(3) 0.0702(13) Uani 1 1 d . . .
H11A H 0.5470 0.3611 0.6814 0.084 Uiso 1 1 calc R . .
H11B H 0.5620 0.3579 0.5877 0.084 Uiso 1 1 calc R . .
C12 C 0.6480(2) 0.3459(2) 0.7011(3) 0.0635(12) Uani 1 1 d . . .
H12A H 0.6739 0.3220 0.6674 0.076 Uiso 1 1 calc R . .
H12B H 0.6591 0.3969 0.7043 0.076 Uiso 1 1 calc R . .
C13 C 0.63774(18) 0.25252(19) 0.7971(2) 0.0417(8) Uani 1 1 d . . .
C14 C 0.65548(18) 0.20883(19) 0.8717(2) 0.0431(8) Uani 1 1 d . . .
C15 C 0.43608(16) 0.00585(18) 0.6827(2) 0.0375(7) Uani 1 1 d . . .
H15 H 0.4481 -0.0449 0.6974 0.045 Uiso 1 1 calc R . .
C16 C 0.38811(18) 0.0050(2) 0.5815(2) 0.0448(8) Uani 1 1 d . . .
C17 C 0.3708(2) -0.0606(2) 0.5372(3) 0.0569(10) Uani 1 1 d . . .
H17 H 0.3889 -0.1028 0.5689 0.068 Uiso 1 1 calc R . .
C18 C 0.3265(3) -0.0645(3) 0.4459(3) 0.0807(16) Uani 1 1 d . . .
H18 H 0.3150 -0.1093 0.4174 0.097 Uiso 1 1 calc R . .
C19 C 0.3002(2) -0.0042(4) 0.3984(3) 0.0841(18) Uani 1 1 d . . .
H19 H 0.2704 -0.0073 0.3375 0.101 Uiso 1 1 calc R . .
C20 C 0.3172(2) 0.0615(3) 0.4398(3) 0.0866(18) Uani 1 1 d . . .
H20 H 0.2998 0.1032 0.4064 0.104 Uiso 1 1 calc R . .
C21 C 0.3608(2) 0.0665(3) 0.5320(3) 0.0696(13) Uani 1 1 d . . .
H21 H 0.3713 0.1115 0.5601 0.083 Uiso 1 1 calc R . .
C22 C 0.40395(17) 0.02930(17) 0.7534(2) 0.0377(7) Uani 1 1 d . . .
C23 C 0.33799(19) 0.0543(2) 0.7318(3) 0.0512(9) Uani 1 1 d . . .
H23 H 0.3116 0.0619 0.6700 0.061 Uiso 1 1 calc R . .
C24 C 0.3102(2) 0.0682(2) 0.8007(3) 0.0615(11) Uani 1 1 d . . .
H24 H 0.2657 0.0853 0.7845 0.074 Uiso 1 1 calc R . .
C25 C 0.3479(2) 0.0568(2) 0.8924(3) 0.0593(11) Uani 1 1 d . . .
H25 H 0.3287 0.0650 0.9383 0.071 Uiso 1 1 calc R . .
C26 C 0.4142(2) 0.0333(2) 0.9156(3) 0.0571(10) Uani 1 1 d . . .
H26 H 0.4403 0.0261 0.9776 0.069 Uiso 1 1 calc R . .
C27 C 0.44209(19) 0.0204(2) 0.8475(2) 0.0473(9) Uani 1 1 d . . .
H27 H 0.4874 0.0055 0.8644 0.057 Uiso 1 1 calc R . .
C28 C 0.87053(18) 0.14619(19) 0.7129(2) 0.0424(8) Uani 1 1 d . . .
C29 C 0.89886(17) 0.17357(19) 0.6530(2) 0.0411(8) Uani 1 1 d . . .
C30 C 0.9259(3) 0.2587(3) 0.5593(4) 0.0728(14) Uani 1 1 d . . .
H30A H 0.9008 0.2972 0.5191 0.087 Uiso 1 1 calc R B 1
H30B H 0.9714 0.2767 0.5924 0.087 Uiso 1 1 calc R B 1
C31 C 0.9314(7) 0.2038(6) 0.5057(8) 0.064(4) Uani 0.427(12) 1 d P C 1
H31A H 0.9559 0.2204 0.4658 0.077 Uiso 0.427(12) 1 calc PR C 1
H31B H 0.8859 0.1898 0.4661 0.077 Uiso 0.427(12) 1 calc PR C 1
C31A C 0.9872(5) 0.2114(4) 0.5639(7) 0.065(3) Uani 0.573(12) 1 d P C 2
H31C H 1.0026 0.2229 0.5125 0.078 Uiso 0.573(12) 1 calc PR C 2
H31D H 1.0244 0.2207 0.6213 0.078 Uiso 0.573(12) 1 calc PR C 2
C32 C 0.93599(17) 0.12062(19) 0.6215(2) 0.0394(8) Uani 1 1 d . C .
C33 C 0.93523(16) 0.05391(19) 0.6568(2) 0.0368(7) Uani 1 1 d . . .
C34 C 0.96559(16) -0.01446(19) 0.6379(2) 0.0394(8) Uani 1 1 d . . .
H34A H 0.9293 -0.0488 0.6095 0.047 Uiso 1 1 calc R . .
H34B H 0.9892 -0.0051 0.5943 0.047 Uiso 1 1 calc R . .
C35 C 1.02389(17) -0.12328(18) 0.7130(3) 0.0429(8) Uani 1 1 d . . .
H35A H 1.0626 -0.1398 0.7650 0.052 Uiso 1 1 calc R . .
H35B H 1.0341 -0.1316 0.6566 0.052 Uiso 1 1 calc R . .
C36 C 0.96158(17) -0.16550(19) 0.7094(3) 0.0425(8) Uani 1 1 d . . .
C37 C 0.93898(18) -0.22832(19) 0.6647(2) 0.0428(8) Uani 1 1 d . . .
C38 C 0.9458(3) -0.3354(2) 0.5881(3) 0.0673(12) Uani 1 1 d . . .
H38A H 0.9663 -0.3668 0.6411 0.081 Uiso 1 1 calc R . .
H38B H 0.9591 -0.3528 0.5370 0.081 Uiso 1 1 calc R . .
C39 C 0.8697(2) -0.3377(2) 0.5614(3) 0.0656(12) Uani 1 1 d . A .
H39A H 0.8496 -0.3050 0.5098 0.079 Uiso 1 1 calc R . .
H39B H 0.8537 -0.3861 0.5409 0.079 Uiso 1 1 calc R . .
C40 C 0.87878(18) -0.2554(2) 0.6779(3) 0.0465(9) Uani 1 1 d . A .
C41 C 0.85697(19) -0.2125(2) 0.7335(3) 0.0525(10) Uani 1 1 d . . .
C42 C 1.07832(15) -0.00452(18) 0.7586(2) 0.0363(7) Uani 1 1 d . . .
H42 H 1.0639 0.0460 0.7562 0.044 Uiso 1 1 calc R . .
C43 C 1.12199(16) -0.0078(2) 0.6965(2) 0.0424(8) Uani 1 1 d . . .
C44 C 1.12335(19) 0.0512(3) 0.6416(3) 0.0566(11) Uani 1 1 d . . .
H44 H 1.1006 0.0933 0.6471 0.068 Uiso 1 1 calc R . .
C45 C 1.1583(2) 0.0488(4) 0.5783(3) 0.0776(16) Uani 1 1 d . . .
H45 H 1.1587 0.0891 0.5424 0.093 Uiso 1 1 calc R . .
C46 C 1.1917(2) -0.0122(4) 0.5686(3) 0.0860(19) Uani 1 1 d . . .
H46 H 1.2140 -0.0141 0.5254 0.103 Uiso 1 1 calc R . .
C47 C 1.1920(2) -0.0709(3) 0.6237(4) 0.0771(16) Uani 1 1 d . . .
H47 H 1.2152 -0.1125 0.6177 0.093 Uiso 1 1 calc R . .
C48 C 1.15831(19) -0.0691(2) 0.6882(3) 0.0582(11) Uani 1 1 d . . .
H48 H 1.1601 -0.1089 0.7259 0.070 Uiso 1 1 calc R . .
C49 C 1.11400(17) -0.02006(18) 0.8616(2) 0.0397(8) Uani 1 1 d . . .
C50 C 1.18461(19) -0.0200(2) 0.9015(3) 0.0529(10) Uani 1 1 d . . .
H50 H 1.2117 -0.0166 0.8642 0.063 Uiso 1 1 calc R . .
C51 C 1.2151(2) -0.0253(2) 0.9980(3) 0.0692(13) Uani 1 1 d . . .
H51 H 1.2625 -0.0253 1.0244 0.083 Uiso 1 1 calc R . .
C52 C 1.1762(3) -0.0303(3) 1.0538(3) 0.0720(14) Uani 1 1 d . . .
H52 H 1.1970 -0.0325 1.1180 0.086 Uiso 1 1 calc R . .
C53 C 1.1062(3) -0.0321(3) 1.0146(3) 0.0705(13) Uani 1 1 d . . .
H53 H 1.0795 -0.0369 1.0522 0.085 Uiso 1 1 calc R . .
C54 C 1.0751(2) -0.0268(2) 0.9193(3) 0.0533(10) Uani 1 1 d . . .
H54 H 1.0277 -0.0277 0.8936 0.064 Uiso 1 1 calc R . .
N1 N 0.50251(14) 0.04276(14) 0.70193(19) 0.0363(6) Uani 1 1 d . . .
N2 N 1.01377(13) -0.04599(14) 0.72310(18) 0.0353(6) Uani 1 1 d . . .
O1 O 0.52914(15) -0.15066(14) 0.59099(17) 0.0549(7) Uani 1 1 d . . .
O2 O 0.58843(16) -0.25905(14) 0.7323(2) 0.0583(7) Uani 1 1 d . . .
O3 O 0.55501(16) 0.26130(14) 0.63934(17) 0.0593(8) Uani 1 1 d . . .
O4 O 0.66803(15) 0.31718(15) 0.79334(19) 0.0614(8) Uani 1 1 d . . .
O5 O 0.89346(14) 0.24405(14) 0.62547(18) 0.0538(7) Uani 1 1 d . C .
O6 O 0.96813(14) 0.13687(15) 0.55944(19) 0.0560(7) Uani 1 1 d . . .
O7 O 0.84766(15) -0.31781(16) 0.6373(2) 0.0630(8) Uani 1 1 d . . .
O8 O 0.97058(15) -0.26294(14) 0.61134(19) 0.0563(7) Uani 1 1 d . . .

loop_
_atom_site_aniso_label
_atom_site_aniso_U_11
_atom_site_aniso_U_22
_atom_site_aniso_U_33
_atom_site_aniso_U_23
_atom_site_aniso_U_13
_atom_site_aniso_U_12
I1 0.0846(2) 0.0695(2) 0.05309(17) 0.01306(14) 0.02315(15) 0.02494(16)
I2 0.06001(17) 0.06523(19) 0.04940(16) -0.00784(13) -0.00158(12) -0.01111(14)
I3 0.0764(2) 0.06468(19) 0.06084(18) 0.00210(14) 0.03324(15) 0.02224(15)
I4 0.0632(9) 0.0774(13) 0.1244(18) -0.0040(9) 0.0593(10) -0.0080(7)
I4A 0.0509(9) 0.099(3) 0.0784(15) 0.0161(12) 0.0366(9) -0.0042(14)
S1 0.0619(6) 0.0418(5) 0.0423(5) -0.0080(4) 0.0062(4) 0.0004(4)
S2 0.0487(5) 0.0385(5) 0.0441(5) 0.0043(4) 0.0065(4) -0.0080(4)
S3 0.0482(5) 0.0444(5) 0.0482(5) 0.0104(4) 0.0228(4) 0.0071(4)
S4 0.0486(5) 0.0512(6) 0.0653(6) -0.0113(5) 0.0262(5) -0.0037(4)
C1 0.049(2) 0.044(2) 0.043(2) 0.0003(16) 0.0155(16) 0.0061(16)
C2 0.046(2) 0.0340(18) 0.052(2) -0.0050(16) 0.0258(17) 0.0029(15)
C3 0.121(4) 0.045(2) 0.062(3) -0.012(2) 0.038(3) -0.004(3)
C4 0.125(5) 0.062(3) 0.049(3) -0.019(2) 0.015(3) -0.028(3)
C5 0.0429(19) 0.0424(19) 0.0382(18) -0.0049(15) 0.0185(15) -0.0046(15)
C6 0.0411(18) 0.0389(19) 0.0399(19) -0.0031(15) 0.0131(15) -0.0014(15)
C7 0.049(2) 0.0385(19) 0.0395(19) -0.0008(15) 0.0138(15) -0.0078(16)
C8 0.048(2) 0.0313(18) 0.0426(19) 0.0026(15) 0.0067(15) -0.0059(15)
C9 0.0418(19) 0.0336(18) 0.0397(19) -0.0020(14) 0.0073(15) -0.0053(14)
C10 0.053(2) 0.0336(18) 0.0377(19) -0.0042(15) 0.0152(15) -0.0079(15)
C11 0.102(4) 0.041(2) 0.057(3) 0.004(2) 0.013(2) -0.016(2)
C12 0.086(3) 0.041(2) 0.068(3) 0.002(2) 0.031(2) -0.017(2)
C13 0.049(2) 0.0361(18) 0.042(2) -0.0088(15) 0.0184(16) -0.0116(15)
C14 0.0436(19) 0.044(2) 0.0383(19) -0.0069(16) 0.0098(15) -0.0075(16)
C15 0.0401(18) 0.0301(17) 0.0371(18) -0.0008(14) 0.0063(14) -0.0081(14)
C16 0.0438(19) 0.049(2) 0.0369(19) -0.0003(16) 0.0081(15) -0.0158(17)
C17 0.054(2) 0.068(3) 0.048(2) -0.017(2) 0.0163(18) -0.019(2)
C18 0.070(3) 0.114(5) 0.053(3) -0.033(3) 0.014(2) -0.033(3)
C19 0.057(3) 0.156(6) 0.033(2) 0.000(3) 0.0073(19) -0.038(3)
C20 0.063(3) 0.119(5) 0.055(3) 0.034(3) -0.010(2) -0.022(3)
C21 0.064(3) 0.067(3) 0.056(3) 0.013(2) -0.008(2) -0.020(2)
C22 0.0384(18) 0.0286(16) 0.0409(19) -0.0002(14) 0.0066(14) -0.0068(14)
C23 0.041(2) 0.054(2) 0.052(2) 0.0003(18) 0.0069(17) -0.0041(17)
C24 0.039(2) 0.064(3) 0.079(3) -0.008(2) 0.016(2) 0.0029(19)
C25 0.062(3) 0.058(3) 0.062(3) -0.013(2) 0.027(2) -0.010(2)
C26 0.060(3) 0.066(3) 0.042(2) -0.0002(19) 0.0126(18) -0.001(2)
C27 0.046(2) 0.051(2) 0.040(2) 0.0022(17) 0.0090(16) 0.0036(17)
C28 0.0431(19) 0.042(2) 0.0413(19) 0.0058(16) 0.0129(15) 0.0089(15)
C29 0.0390(18) 0.043(2) 0.0339(18) 0.0047(15) 0.0026(14) 0.0006(15)
C30 0.071(3) 0.071(3) 0.081(3) 0.030(3) 0.033(3) 0.003(2)
C31 0.095(10) 0.059(7) 0.046(6) 0.006(5) 0.034(6) -0.020(6)
C31A 0.077(6) 0.057(5) 0.070(6) 0.015(4) 0.036(5) -0.013(4)
C32 0.0369(18) 0.047(2) 0.0318(17) 0.0033(15) 0.0078(13) -0.0025(15)
C33 0.0321(16) 0.045(2) 0.0313(17) 0.0020(14) 0.0078(13) -0.0002(14)
C34 0.0355(17) 0.046(2) 0.0340(17) -0.0026(15) 0.0077(13) -0.0028(15)
C35 0.0389(18) 0.0353(18) 0.056(2) -0.0061(16) 0.0173(16) -0.0043(15)
C36 0.0384(18) 0.0399(19) 0.051(2) -0.0025(16) 0.0168(15) -0.0026(15)
C37 0.0444(19) 0.041(2) 0.044(2) -0.0022(16) 0.0167(16) -0.0086(16)
C38 0.088(3) 0.046(2) 0.073(3) -0.013(2) 0.034(3) -0.012(2)
C39 0.083(3) 0.049(2) 0.059(3) -0.010(2) 0.016(2) -0.018(2)
C40 0.045(2) 0.048(2) 0.044(2) 0.0006(17) 0.0117(16) -0.0115(17)
C41 0.042(2) 0.060(3) 0.059(2) 0.003(2) 0.0215(18) -0.0082(18)
C42 0.0341(16) 0.0314(17) 0.0413(18) -0.0011(14) 0.0102(13) -0.0024(14)
C43 0.0313(17) 0.054(2) 0.0387(19) -0.0063(16) 0.0073(14) -0.0080(16)
C44 0.039(2) 0.081(3) 0.044(2) 0.010(2) 0.0081(16) -0.0074(19)
C45 0.049(3) 0.135(5) 0.043(2) 0.015(3) 0.009(2) -0.018(3)
C46 0.045(3) 0.164(6) 0.052(3) -0.027(3) 0.019(2) -0.025(3)
C47 0.038(2) 0.112(4) 0.083(4) -0.042(3) 0.022(2) -0.011(2)
C48 0.037(2) 0.066(3) 0.072(3) -0.018(2) 0.0183(19) -0.0064(19)
C49 0.0428(19) 0.0299(17) 0.0412(19) 0.0006(14) 0.0074(15) 0.0004(14)
C50 0.047(2) 0.050(2) 0.053(2) 0.0030(18) 0.0056(17) 0.0008(17)
C51 0.061(3) 0.058(3) 0.062(3) 0.007(2) -0.013(2) -0.001(2)
C52 0.096(4) 0.066(3) 0.038(2) 0.012(2) 0.002(2) -0.011(3)
C53 0.092(4) 0.073(3) 0.045(2) 0.006(2) 0.021(2) -0.015(3)
C54 0.058(2) 0.056(2) 0.044(2) 0.0026(18) 0.0134(18) -0.0076(19)
N1 0.0396(15) 0.0284(14) 0.0374(15) 0.0003(12) 0.0084(12) -0.0049(11)
N2 0.0342(14) 0.0324(14) 0.0370(15) -0.0015(12) 0.0090(11) -0.0007(11)
O1 0.0772(19) 0.0462(15) 0.0389(14) -0.0102(12) 0.0163(13) -0.0123(13)
O2 0.084(2) 0.0360(14) 0.0591(17) -0.0049(13) 0.0295(15) 0.0032(13)
O3 0.091(2) 0.0369(14) 0.0381(14) 0.0015(11) 0.0070(13) -0.0170(14)
O4 0.080(2) 0.0500(16) 0.0507(16) -0.0085(13) 0.0175(14) -0.0338(15)
O5 0.0684(18) 0.0410(14) 0.0497(15) 0.0092(12) 0.0171(13) 0.0040(13)
O6 0.0672(18) 0.0577(17) 0.0526(16) 0.0073(13) 0.0327(14) -0.0033(14)
O7 0.0660(18) 0.0600(18) 0.0634(18) -0.0082(15) 0.0225(14) -0.0294(15)
O8 0.0710(18) 0.0454(15) 0.0649(18) -0.0153(13) 0.0394(15) -0.0166(13)

loop_
_atom_type_symbol
_atom_type_description
_atom_type_scat_dispersion_real
_atom_type_scat_dispersion_imag
_atom_type_scat_source
C C 0.0033 0.0016 'International Tables Vol C Tables 4.2.6.8 and 6.1.1.4'
H H 0.0000 0.0000 'International Tables Vol C Tables 4.2.6.8 and 6.1.1.4'
N N 0.0061 0.0033 'International Tables Vol C Tables 4.2.6.8 and 6.1.1.4'
O O 0.0106 0.0060 'International Tables Vol C Tables 4.2.6.8 and 6.1.1.4'
S S 0.1246 0.1234 'International Tables Vol C Tables 4.2.6.8 and 6.1.1.4'
I I -0.4742 1.8119 'International Tables Vol C Tables 4.2.6.8 and 6.1.1.4'

loop_
_geom_angle_atom_site_label_1
_geom_angle_atom_site_label_2
_geom_angle_atom_site_label_3
_geom_angle
C1 S1 C6 92.35(17)
C14 S2 C9 92.15(17)
C28 S3 C33 92.34(17)
C41 S4 C36 91.87(18)
C2 C1 S1 111.1(3)
C2 C1 I1 126.3(3)
S1 C1 I1 122.6(2)
C1 C2 O2 123.7(3)
C1 C2 C5 113.1(3)
O2 C2 C5 123.2(3)
O2 C3 C4 112.9(4)
O2 C3 H3A 109.0
C4 C3 H3A 109.0
O2 C3 H3B 109.0
C4 C3 H3B 109.0
H3A C3 H3B 107.8
O1 C4 C3 112.8(4)
O1 C4 H4A 109.0
C3 C4 H4A 109.0
O1 C4 H4B 109.0
C3 C4 H4B 109.0
H4A C4 H4B 107.8
C6 C5 O1 123.5(3)
C6 C5 C2 113.9(3)
O1 C5 C2 122.6(3)
C5 C6 C7 128.9(3)
C5 C6 S1 109.5(3)
C7 C6 S1 121.6(3)
N1 C7 C6 111.1(3)
N1 C7 H7A 109.4
C6 C7 H7A 109.4
N1 C7 H7B 109.4
C6 C7 H7B 109.4
H7A C7 H7B 108.0
N1 C8 C9 111.5(3)
N1 C8 H8A 109.3
C9 C8 H8A 109.3
N1 C8 H8B 109.3
C9 C8 H8B 109.3
H8A C8 H8B 108.0
C10 C9 C8 127.8(3)
C10 C9 S2 110.0(2)
C8 C9 S2 121.8(3)
C9 C10 O3 123.6(3)
C9 C10 C13 113.8(3)
O3 C10 C13 122.6(3)
O3 C11 C12 111.0(4)
O3 C11 H11A 109.4
C12 C11 H11A 109.4
O3 C11 H11B 109.4
C12 C11 H11B 109.4
H11A C11 H11B 108.0
O4 C12 C11 112.6(4)
O4 C12 H12A 109.1
C11 C12 H12A 109.1
O4 C12 H12B 109.1
C11 C12 H12B 109.1
H12A C12 H12B 107.8
C14 C13 O4 124.6(3)
C14 C13 C10 112.8(3)
O4 C13 C10 122.6(3)
C13 C14 S2 111.2(3)
C13 C14 I2 125.8(3)
S2 C14 I2 123.0(2)
N1 C15 C22 109.5(3)
N1 C15 C16 116.7(3)
C22 C15 C16 115.5(3)
N1 C15 H15 104.5
C22 C15 H15 104.5
C16 C15 H15 104.5
C17 C16 C21 117.9(4)
C17 C16 C15 118.6(3)
C21 C16 C15 123.6(3)
C16 C17 C18 120.9(5)
C16 C17 H17 119.5
C18 C17 H17 119.5
C19 C18 C17 120.6(5)
C19 C18 H18 119.7
C17 C18 H18 119.7
C18 C19 C20 119.9(4)
C18 C19 H19 120.1
C20 C19 H19 120.1
C19 C20 C21 120.4(5)
C19 C20 H20 119.8
C21 C20 H20 119.8
C16 C21 C20 120.3(5)
C16 C21 H21 119.8
C20 C21 H21 119.8
C23 C22 C27 117.2(4)
C23 C22 C15 124.7(3)
C27 C22 C15 117.9(3)
C22 C23 C24 121.2(4)
C22 C23 H23 119.4
C24 C23 H23 119.4
C25 C24 C23 120.6(4)
C25 C24 H24 119.7
C23 C24 H24 119.7
C24 C25 C26 119.1(4)
C24 C25 H25 120.4
C26 C25 H25 120.4
C25 C26 C27 120.3(4)
C25 C26 H26 119.9
C27 C26 H26 119.9
C26 C27 C22 121.5(4)
C26 C27 H27 119.2
C22 C27 H27 119.2
C29 C28 S3 111.3(3)
C29 C28 I3 126.7(3)
S3 C28 I3 122.0(2)
C28 C29 O5 124.2(3)
C28 C29 C32 112.5(3)
O5 C29 C32 123.3(3)
C31 C30 O5 117.0(6)
C31 C30 C31A 49.3(6)
O5 C30 C31A 116.6(4)
C31 C30 H30A 108.1
O5 C30 H30A 108.1
C31A C30 H30A 135.3
C31 C30 H30B 108.1
O5 C30 H30B 108.1
C31A C30 H30B 61.4
H30A C30 H30B 107.3
C30 C31 O6 114.5(8)
C30 C31 H31A 108.6
O6 C31 H31A 108.6
C30 C31 H31B 108.6
O6 C31 H31B 108.6
H31A C31 H31B 107.6
O6 C31A C30 109.7(6)
O6 C31A H31C 109.7
C30 C31A H31C 109.7
O6 C31A H31D 109.7
C30 C31A H31D 109.7
H31C C31A H31D 108.2
C33 C32 O6 123.6(3)
C33 C32 C29 114.3(3)
O6 C32 C29 122.1(3)
C32 C33 C34 129.6(3)
C32 C33 S3 109.5(3)
C34 C33 S3 120.8(3)
N2 C34 C33 111.9(3)
N2 C34 H34A 109.2
C33 C34 H34A 109.2
N2 C34 H34B 109.2
C33 C34 H34B 109.2
H34A C34 H34B 107.9
N2 C35 C36 111.2(3)
N2 C35 H35A 109.4
C36 C35 H35A 109.4
N2 C35 H35B 109.4
C36 C35 H35B 109.4
H35A C35 H35B 108.0
C37 C36 C35 128.0(3)
C37 C36 S4 110.4(3)
C35 C36 S4 121.5(3)
C36 C37 O8 123.4(3)
C36 C37 C40 113.8(3)
O8 C37 C40 122.8(3)
O8 C38 C39 110.6(4)
O8 C38 H38A 109.5
C39 C38 H38A 109.5
O8 C38 H38B 109.5
C39 C38 H38B 109.5
H38A C38 H38B 108.1
O7 C39 C38 111.8(3)
O7 C39 H39A 109.3
C38 C39 H39A 109.3
O7 C39 H39B 109.3
C38 C39 H39B 109.3
H39A C39 H39B 107.9
C41 C40 O7 125.1(3)
C41 C40 C37 112.4(3)
O7 C40 C37 122.5(3)
C40 C41 S4 111.5(3)
C40 C41 I4 124.1(3)
S4 C41 I4 124.4(3)
C40 C41 I4A 131.3(4)
S4 C41 I4A 116.8(4)
I4 C41 I4A 9.5(3)
N2 C42 C43 114.1(3)
N2 C42 C49 110.1(3)
C43 C42 C49 117.0(3)
N2 C42 H42 104.7
C43 C42 H42 104.7
C49 C42 H42 104.7
C44 C43 C48 117.7(4)
C44 C43 C42 119.1(3)
C48 C43 C42 123.1(4)
C43 C44 C45 121.2(5)
C43 C44 H44 119.4
C45 C44 H44 119.4
C46 C45 C44 120.5(5)
C46 C45 H45 119.7
C44 C45 H45 119.7
C45 C46 C47 119.1(5)
C45 C46 H46 120.4
C47 C46 H46 120.4
C46 C47 C48 121.1(5)
C46 C47 H47 119.4
C48 C47 H47 119.4
C43 C48 C47 120.2(5)
C43 C48 H48 119.9
C47 C48 H48 119.9
C50 C49 C54 118.5(3)
C50 C49 C42 121.8(3)
C54 C49 C42 119.3(3)
C49 C50 C51 119.9(4)
C49 C50 H50 120.1
C51 C50 H50 120.1
C52 C51 C50 120.9(4)
C52 C51 H51 119.6
C50 C51 H51 119.6
C51 C52 C53 119.5(4)
C51 C52 H52 120.2
C53 C52 H52 120.2
C52 C53 C54 120.3(4)
C52 C53 H53 119.8
C54 C53 H53 119.8
C53 C54 C49 120.8(4)
C53 C54 H54 119.6
C49 C54 H54 119.6
C8 N1 C7 112.5(3)
C8 N1 C15 114.8(3)
C7 N1 C15 112.6(3)
C35 N2 C34 112.0(3)
C35 N2 C42 113.7(3)
C34 N2 C42 112.3(3)
C5 O1 C4 109.7(3)
C2 O2 C3 112.5(3)
C10 O3 C11 112.0(3)
C13 O4 C12 112.6(3)
C29 O5 C30 113.2(3)
C32 O6 C31A 111.8(4)
C32 O6 C31 106.1(5)
C31A O6 C31 47.8(5)
C40 O7 C39 110.7(3)
C37 O8 C38 112.3(3)

loop_
_geom_bond_atom_site_label_1
_geom_bond_atom_site_label_2
_geom_bond_distance
I1 C1 2.062(4)
I2 C14 2.056(3)
I3 C28 2.062(4)
I4 C41 2.047(5)
I4A C41 2.103(7)
S1 C1 1.725(4)
S1 C6 1.737(3)
S2 C14 1.730(4)
S2 C9 1.733(3)
S3 C28 1.725(4)
S3 C33 1.743(3)
S4 C41 1.724(4)
S4 C36 1.735(4)
C1 C2 1.341(5)
C2 O2 1.359(4)
C2 C5 1.421(5)
C3 O2 1.419(5)
C3 C4 1.460(7)
C3 H3A 0.9700
C3 H3B 0.9700
C4 O1 1.449(5)
C4 H4A 0.9700
C4 H4B 0.9700
C5 C6 1.359(5)
C5 O1 1.365(4)
C6 C7 1.491(5)
C7 N1 1.472(4)
C7 H7A 0.9700
C7 H7B 0.9700
C8 N1 1.461(4)
C8 C9 1.493(4)
C8 H8A 0.9700
C8 H8B 0.9700
C9 C10 1.356(5)
C10 O3 1.368(4)
C10 C13 1.425(5)
C11 O3 1.436(5)
C11 C12 1.498(6)
C11 H11A 0.9700
C11 H11B 0.9700
C12 O4 1.433(5)
C12 H12A 0.9700
C12 H12B 0.9700
C13 C14 1.344(5)
C13 O4 1.364(4)
C15 N1 1.479(4)
C15 C22 1.516(5)
C15 C16 1.532(4)
C15 H15 0.9800
C16 C17 1.379(5)
C16 C21 1.380(6)
C17 C18 1.391(6)
C17 H17 0.9300
C18 C19 1.344(8)
C18 H18 0.9300
C19 C20 1.362(8)
C19 H19 0.9300
C20 C21 1.398(6)
C20 H20 0.9300
C21 H21 0.9300
C22 C23 1.378(5)
C22 C27 1.398(5)
C23 C24 1.388(6)
C23 H23 0.9300
C24 C25 1.372(6)
C24 H24 0.9300
C25 C26 1.373(6)
C25 H25 0.9300
C26 C27 1.377(5)
C26 H26 0.9300
C27 H27 0.9300
C28 C29 1.346(5)
C29 O5 1.365(4)
C29 C32 1.430(5)
C30 C31 1.335(11)
C30 O5 1.421(5)
C30 C31A 1.530(10)
C30 H30A 0.9700
C30 H30B 0.9700
C31 O6 1.541(12)
C31 H31A 0.9700
C31 H31B 0.9700
C31A O6 1.431(8)
C31A H31C 0.9700
C31A H31D 0.9700
C32 C33 1.351(5)
C32 O6 1.368(4)
C33 C34 1.487(5)
C34 N2 1.469(4)
C34 H34A 0.9700
C34 H34B 0.9700
C35 N2 1.463(4)
C35 C36 1.499(5)
C35 H35A 0.9700
C35 H35B 0.9700
C36 C37 1.351(5)
C37 O8 1.370(4)
C37 C40 1.426(5)
C38 O8 1.438(5)
C38 C39 1.495(6)
C38 H38A 0.9700
C38 H38B 0.9700
C39 O7 1.435(5)
C39 H39A 0.9700
C39 H39B 0.9700
C40 C41 1.352(6)
C40 O7 1.367(4)
C42 N2 1.481(4)
C42 C43 1.523(5)
C42 C49 1.525(5)
C42 H42 0.9800
C43 C44 1.386(5)
C43 C48 1.393(5)
C44 C45 1.397(6)
C44 H44 0.9300
C45 C46 1.360(8)
C45 H45 0.9300
C46 C47 1.374(8)
C46 H46 0.9300
C47 C48 1.394(6)
C47 H47 0.9300
C48 H48 0.9300
C49 C50 1.386(5)
C49 C54 1.391(5)
C50 C51 1.398(6)
C50 H50 0.9300
C51 C52 1.366(7)
C51 H51 0.9300
C52 C53 1.375(7)
C52 H52 0.9300
C53 C54 1.383(6)
C53 H53 0.9300
C54 H54 0.9300
